data_4304403
loop_
_publ_author_name
'Yuji Tooyama'
'Henrik Braband'
'Bernhard Spingler'
'Ulrich Abram'
'Roger Alberto'

_publ_section_title
;
High-Valent Technetium Complexes with the [99TcO3]+ Core from in Situ
Prepared Mixed Anhydrides of [99TcO4]- and Their Reactivities
;
_journal_name_full 'Inorganic Chemistry'
_journal_page_first 257
_journal_page_last 264
_journal_paper_doi 10.1021/ic701908q
_journal_volume 47
_journal_year 2008
_chemical_formula_moiety '[TcO3(bpza)]'
_chemical_formula_sum 'C8 H7 N4 O5 Tc'
_chemical_formula_weight 337.18
_chemical_name_common '[TcO3(bpza)]'
_chemical_name_systematic
;
(bis(pyrazol-1-yl)acetato-N,N',O)-trioxo-technetium(VII)
;
_space_group_IT_number 14
_symmetry_cell_setting monoclinic
_symmetry_space_group_name_Hall '-P 2yn'
_symmetry_space_group_name_H-M 'P 1 21/n 1'
_atom_sites_solution_hydrogens geom
_atom_sites_solution_primary direct
_atom_sites_solution_secondary difmap
_audit_creation_method SHELXL-97
_cell_angle_alpha 90.00
_cell_angle_beta 91.119(11)
_cell_angle_gamma 90.00
_cell_formula_units_Z 4
_cell_length_a 11.7406(12)
_cell_length_b 8.1846(8)
_cell_length_c 11.3273(9)
_cell_measurement_reflns_used 7998
_cell_measurement_temperature 183(2)
_cell_measurement_theta_max 26
_cell_measurement_theta_min 2.4
_cell_volume 1088.26(18)
_computing_cell_refinement 'IPDS (Stoe, 1999)'
_computing_data_collection 'IPDS (Stoe, 1999)'
_computing_data_reduction 'X-RED (Stoe, 1999)'
_computing_molecular_graphics 'ORTEP-3 (Farrugia, 1997)'
_computing_publication_material 'SHELXL-97 (Sheldrick, 1997)'
_computing_structure_refinement 'SHELXL-97 (Sheldrick, 1997)'
_computing_structure_solution 'SIR-97 (Altomare, 1999)'
_diffrn_ambient_temperature 183(2)
_diffrn_measured_fraction_theta_full 0.969
_diffrn_measured_fraction_theta_max 0.969
_diffrn_measurement_device_type 'Stoe IPDS'
_diffrn_measurement_method '/f oscillation scan'
_diffrn_radiation_monochromator graphite
_diffrn_radiation_source 'fine-focus sealed tube'
_diffrn_radiation_type MoK\a
_diffrn_radiation_wavelength 0.71073
_diffrn_reflns_av_R_equivalents 0.0494
_diffrn_reflns_av_sigmaI/netI 0.0233
_diffrn_reflns_limit_h_max 14
_diffrn_reflns_limit_h_min -14
_diffrn_reflns_limit_k_max 10
_diffrn_reflns_limit_k_min -10
_diffrn_reflns_limit_l_max 13
_diffrn_reflns_limit_l_min -13
_diffrn_reflns_number 15009
_diffrn_reflns_theta_full 26.00
_diffrn_reflns_theta_max 26.00
_diffrn_reflns_theta_min 2.47
_diffrn_standards_interval_count 'every image'
_diffrn_standards_interval_time 5.5
_diffrn_standards_number 50-200
_exptl_absorpt_coefficient_mu 1.344
_exptl_absorpt_correction_T_max 0.7912
_exptl_absorpt_correction_T_min 0.6619
_exptl_absorpt_correction_type numerical
_exptl_absorpt_process_details none
_exptl_crystal_colour yellow
_exptl_crystal_density_diffrn 2.058
_exptl_crystal_density_method 'not measured'
_exptl_crystal_description prism
_exptl_crystal_F_000 664
_exptl_crystal_size_max 0.36
_exptl_crystal_size_mid 0.28
_exptl_crystal_size_min 0.21
_refine_diff_density_max 0.566
_refine_diff_density_min -0.732
_refine_diff_density_rms 0.104
_refine_ls_extinction_method none
_refine_ls_goodness_of_fit_ref 1.060
_refine_ls_hydrogen_treatment constr
_refine_ls_matrix_type full
_refine_ls_number_parameters 163
_refine_ls_number_reflns 2073
_refine_ls_number_restraints 0
_refine_ls_restrained_S_all 1.060
_refine_ls_R_factor_all 0.0490
_refine_ls_R_factor_gt 0.0448
_refine_ls_shift/su_max 0.001
_refine_ls_shift/su_mean 0.000
_refine_ls_structure_factor_coef Fsqd
_refine_ls_weighting_details 'calc w=1/[\s^2^(Fo^2^)+(0.0715P)^2^+1.1416P] where P=(Fo^2^+2Fc^2^)/3'
_refine_ls_weighting_scheme calc
_refine_ls_wR_factor_gt 0.1084
_refine_ls_wR_factor_ref 0.1103
_reflns_number_gt 1759
_reflns_number_total 2073
_reflns_threshold_expression >2sigma(I)
_cod_data_source_file ic701908q-file004.cif
_cod_data_source_block yt050107
_cod_original_sg_symbol_H-M 'P 21/n'
_cod_database_code 4304403

loop_
_symmetry_equiv_pos_as_xyz
'x, y, z'
'-x+1/2, y+1/2, -z+1/2'
'-x, -y, -z'
'x-1/2, -y-1/2, z-1/2'

loop_
_atom_site_label
_atom_site_type_symbol
_atom_site_fract_x
_atom_site_fract_y
_atom_site_fract_z
_atom_site_U_iso_or_equiv
_atom_site_adp_type
_atom_site_occupancy
_atom_site_symmetry_multiplicity
_atom_site_calc_flag
_atom_site_refinement_flags
_atom_site_disorder_assembly
_atom_site_disorder_group
Tc1 Tc 0.56437(3) 0.16650(4) 0.77475(3) 0.03985(17) Uani 1 1 d . . .
O4 O 0.3891(3) 0.1765(3) 0.8273(3) 0.0384(6) Uani 1 1 d . . .
O5 O 0.2238(3) 0.2955(4) 0.8623(3) 0.0492(8) Uani 1 1 d . . .
N4 N 0.4521(3) 0.5214(4) 0.8091(3) 0.0337(7) Uani 1 1 d . . .
O2 O 0.5374(3) -0.0131(4) 0.7070(3) 0.0544(8) Uani 1 1 d . . .
N2 N 0.5453(3) 0.4304(4) 0.8332(3) 0.0361(7) Uani 1 1 d . . .
C7 C 0.3560(3) 0.4447(5) 0.7489(3) 0.0333(8) Uani 1 1 d . . .
H7 H 0.2916 0.5244 0.7429 0.040 Uiso 1 1 calc R . .
N3 N 0.3872(3) 0.3941(4) 0.6317(3) 0.0347(7) Uani 1 1 d . . .
N1 N 0.4718(3) 0.2832(4) 0.6189(3) 0.0361(7) Uani 1 1 d . . .
O1 O 0.6001(3) 0.1195(4) 0.9159(3) 0.0495(8) Uani 1 1 d . . .
O3 O 0.6867(3) 0.2317(5) 0.7158(3) 0.0552(8) Uani 1 1 d . . .
C3 C 0.3380(4) 0.4320(5) 0.5260(4) 0.0416(9) Uani 1 1 d . . .
H3 H 0.2771 0.5065 0.5122 0.050 Uiso 1 1 calc R . .
C5 C 0.4657(4) 0.6758(5) 0.8471(4) 0.0387(9) Uani 1 1 d . . .
H5 H 0.4120 0.7622 0.8394 0.046 Uiso 1 1 calc R . .
C2 C 0.3936(4) 0.3411(5) 0.4426(4) 0.0455(10) Uani 1 1 d . . .
H2 H 0.3786 0.3393 0.3599 0.055 Uiso 1 1 calc R . .
C6 C 0.6190(3) 0.5294(5) 0.8877(4) 0.0403(9) Uani 1 1 d . . .
H6 H 0.6929 0.4985 0.9149 0.048 Uiso 1 1 calc R . .
C8 C 0.3180(3) 0.2943(5) 0.8202(4) 0.0351(8) Uani 1 1 d . . .
C4 C 0.5723(4) 0.6848(5) 0.8993(4) 0.0418(10) Uani 1 1 d . . .
H4 H 0.6068 0.7775 0.9356 0.050 Uiso 1 1 calc R . .
C1 C 0.4766(4) 0.2521(5) 0.5045(4) 0.0414(9) Uani 1 1 d . . .
H1 H 0.5291 0.1793 0.4695 0.050 Uiso 1 1 calc R . .

loop_
_atom_site_aniso_label
_atom_site_aniso_U_11
_atom_site_aniso_U_22
_atom_site_aniso_U_33
_atom_site_aniso_U_23
_atom_site_aniso_U_13
_atom_site_aniso_U_12
Tc1 0.0419(2) 0.0382(2) 0.0394(3) -0.00227(14) -0.00048(16) 0.00720(13)
O4 0.0398(15) 0.0369(15) 0.0385(17) 0.0026(11) 0.0000(12) -0.0005(11)
O5 0.0391(16) 0.0511(18) 0.058(2) 0.0052(15) 0.0092(14) -0.0058(13)
N4 0.0374(16) 0.0315(16) 0.0322(18) -0.0011(13) 0.0001(13) -0.0015(13)
O2 0.073(2) 0.0388(16) 0.052(2) -0.0031(14) -0.0046(16) 0.0127(15)
N2 0.0374(16) 0.0343(17) 0.037(2) -0.0016(14) 0.0016(14) 0.0011(13)
C7 0.0344(18) 0.0307(18) 0.035(2) -0.0017(15) 0.0017(15) -0.0017(15)
N3 0.0381(16) 0.0339(16) 0.0322(19) 0.0007(13) -0.0012(13) 0.0013(13)
N1 0.0395(18) 0.0348(17) 0.034(2) -0.0026(14) -0.0002(14) 0.0029(14)
O1 0.0527(18) 0.0470(17) 0.049(2) -0.0001(14) -0.0041(14) 0.0120(14)
O3 0.0437(17) 0.063(2) 0.059(2) -0.0031(17) 0.0064(15) 0.0141(16)
C3 0.046(2) 0.041(2) 0.038(2) 0.0025(17) -0.0058(17) -0.0032(17)
C5 0.047(2) 0.034(2) 0.035(2) -0.0020(16) 0.0043(17) -0.0043(16)
C2 0.057(3) 0.049(3) 0.031(2) -0.0013(18) -0.0020(19) -0.0063(19)
C6 0.041(2) 0.047(2) 0.033(2) 0.0011(17) 0.0001(16) -0.0087(17)
C8 0.0355(19) 0.038(2) 0.032(2) -0.0055(16) -0.0008(16) -0.0036(16)
C4 0.047(2) 0.045(2) 0.034(2) -0.0055(18) 0.0031(18) -0.0121(18)
C1 0.050(2) 0.044(2) 0.030(2) -0.0051(17) 0.0059(18) -0.0012(18)

loop_
_atom_type_symbol
_atom_type_description
_atom_type_scat_dispersion_real
_atom_type_scat_dispersion_imag
_atom_type_scat_source
C C 0.0033 0.0016 'International Tables Vol C Tables 4.2.6.8 and 6.1.1.4'
H H 0.0000 0.0000 'International Tables Vol C Tables 4.2.6.8 and 6.1.1.4'
N N 0.0061 0.0033 'International Tables Vol C Tables 4.2.6.8 and 6.1.1.4'
O O 0.0106 0.0060 'International Tables Vol C Tables 4.2.6.8 and 6.1.1.4'
Tc Tc -1.4390 0.7593 'International Tables Vol C Tables 4.2.6.8 and 6.1.1.4'

loop_
_geom_angle_atom_site_label_1
_geom_angle_atom_site_label_2
_geom_angle_atom_site_label_3
_geom_angle
_geom_angle_site_symmetry_1
_geom_angle_site_symmetry_3
_geom_angle_publ_flag
O3 Tc1 O2 104.51(18) . . ?
O3 Tc1 O1 104.45(17) . . ?
O2 Tc1 O1 105.84(16) . . ?
O3 Tc1 O4 157.65(14) . . ?
O2 Tc1 O4 89.25(15) . . ?
O1 Tc1 O4 88.16(14) . . ?
O3 Tc1 N1 87.55(15) . . ?
O2 Tc1 N1 86.00(14) . . ?
O1 Tc1 N1 160.01(14) . . ?
O4 Tc1 N1 75.73(12) . . ?
O3 Tc1 N2 84.47(15) . . ?
O2 Tc1 N2 160.62(14) . . ?
O1 Tc1 N2 88.00(15) . . ?
O4 Tc1 N2 77.49(11) . . ?
N1 Tc1 N2 77.14(12) . . ?
C8 O4 Tc1 129.6(3) . . ?
C5 N4 N2 111.3(3) . . ?
C5 N4 C7 130.2(3) . . ?
N2 N4 C7 118.5(3) . . ?
C6 N2 N4 106.0(3) . . ?
C6 N2 Tc1 130.4(3) . . ?
N4 N2 Tc1 123.4(2) . . ?
N3 C7 N4 110.3(3) . . ?
N3 C7 C8 109.5(3) . . ?
N4 C7 C8 109.2(3) . . ?
N1 N3 C3 111.1(3) . . ?
N1 N3 C7 119.4(3) . . ?
C3 N3 C7 129.4(4) . . ?
C1 N1 N3 106.2(3) . . ?
C1 N1 Tc1 130.8(3) . . ?
N3 N1 Tc1 122.7(2) . . ?
N3 C3 C2 106.4(4) . . ?
N4 C5 C4 106.8(4) . . ?
C3 C2 C1 105.9(4) . . ?
N2 C6 C4 110.3(4) . . ?
O5 C8 O4 125.5(4) . . ?
O5 C8 C7 118.3(4) . . ?
O4 C8 C7 116.1(3) . . ?
C5 C4 C6 105.5(4) . . ?
N1 C1 C2 110.4(4) . . ?

loop_
_geom_bond_atom_site_label_1
_geom_bond_atom_site_label_2
_geom_bond_distance
_geom_bond_site_symmetry_2
_geom_bond_publ_flag
Tc1 O3 1.683(3) . ?
Tc1 O2 1.685(3) . ?
Tc1 O1 1.690(3) . ?
Tc1 O4 2.155(3) . ?
Tc1 N1 2.266(3) . ?
Tc1 N2 2.272(3) . ?
O4 C8 1.277(5) . ?
O5 C8 1.214(5) . ?
N4 C5 1.343(5) . ?
N4 N2 1.347(4) . ?
N4 C7 1.450(5) . ?
N2 C6 1.328(5) . ?
C7 N3 1.444(5) . ?
C7 C8 1.543(5) . ?
N3 N1 1.355(5) . ?
N3 C3 1.356(5) . ?
N1 C1 1.323(6) . ?
C3 C2 1.377(7) . ?
C5 C4 1.375(6) . ?
C2 C1 1.394(7) . ?
C6 C4 1.393(6) . ?

loop_
_geom_torsion_atom_site_label_1
_geom_torsion_atom_site_label_2
_geom_torsion_atom_site_label_3
_geom_torsion_atom_site_label_4
_geom_torsion
_geom_torsion_site_symmetry_1
_geom_torsion_site_symmetry_2
_geom_torsion_site_symmetry_3
_geom_torsion_site_symmetry_4
_geom_torsion_publ_flag
O3 Tc1 O4 C8 -3.8(6) . . . . ?
O2 Tc1 O4 C8 -132.6(4) . . . . ?
O1 Tc1 O4 C8 121.5(4) . . . . ?
N1 Tc1 O4 C8 -46.6(3) . . . . ?
N2 Tc1 O4 C8 33.1(3) . . . . ?
C5 N4 N2 C6 0.2(5) . . . . ?
C7 N4 N2 C6 -180.0(3) . . . . ?
C5 N4 N2 Tc1 -176.1(3) . . . . ?
C7 N4 N2 Tc1 3.8(4) . . . . ?
O3 Tc1 N2 C6 -48.8(4) . . . . ?
O2 Tc1 N2 C6 -167.7(4) . . . . ?
O1 Tc1 N2 C6 56.0(4) . . . . ?
O4 Tc1 N2 C6 144.5(4) . . . . ?
N1 Tc1 N2 C6 -137.5(4) . . . . ?
O3 Tc1 N2 N4 126.5(3) . . . . ?
O2 Tc1 N2 N4 7.6(6) . . . . ?
O1 Tc1 N2 N4 -128.8(3) . . . . ?
O4 Tc1 N2 N4 -40.2(3) . . . . ?
N1 Tc1 N2 N4 37.8(3) . . . . ?
C5 N4 C7 N3 115.6(4) . . . . ?
N2 N4 C7 N3 -64.2(4) . . . . ?
C5 N4 C7 C8 -124.0(4) . . . . ?
N2 N4 C7 C8 56.2(4) . . . . ?
N4 C7 N3 N1 61.1(4) . . . . ?
C8 C7 N3 N1 -59.1(4) . . . . ?
N4 C7 N3 C3 -124.5(4) . . . . ?
C8 C7 N3 C3 115.2(4) . . . . ?
C3 N3 N1 C1 0.5(5) . . . . ?
C7 N3 N1 C1 175.9(3) . . . . ?
C3 N3 N1 Tc1 -173.5(3) . . . . ?
C7 N3 N1 Tc1 1.9(5) . . . . ?
O3 Tc1 N1 C1 62.3(4) . . . . ?
O2 Tc1 N1 C1 -42.5(4) . . . . ?
O1 Tc1 N1 C1 -169.9(4) . . . . ?
O4 Tc1 N1 C1 -132.7(4) . . . . ?
N2 Tc1 N1 C1 147.2(4) . . . . ?
O3 Tc1 N1 N3 -125.4(3) . . . . ?
O2 Tc1 N1 N3 129.9(3) . . . . ?
O1 Tc1 N1 N3 2.4(6) . . . . ?
O4 Tc1 N1 N3 39.7(3) . . . . ?
N2 Tc1 N1 N3 -40.5(3) . . . . ?
N1 N3 C3 C2 0.1(5) . . . . ?
C7 N3 C3 C2 -174.7(4) . . . . ?
N2 N4 C5 C4 -0.6(5) . . . . ?
C7 N4 C5 C4 179.6(4) . . . . ?
N3 C3 C2 C1 -0.6(5) . . . . ?
N4 N2 C6 C4 0.4(5) . . . . ?
Tc1 N2 C6 C4 176.2(3) . . . . ?
Tc1 O4 C8 O5 -172.4(3) . . . . ?
Tc1 O4 C8 C7 9.3(5) . . . . ?
N3 C7 C8 O5 -123.2(4) . . . . ?
N4 C7 C8 O5 115.8(4) . . . . ?
N3 C7 C8 O4 55.2(4) . . . . ?
N4 C7 C8 O4 -65.7(4) . . . . ?
N4 C5 C4 C6 0.8(5) . . . . ?
N2 C6 C4 C5 -0.7(5) . . . . ?
N3 N1 C1 C2 -0.9(5) . . . . ?
Tc1 N1 C1 C2 172.4(3) . . . . ?
C3 C2 C1 N1 1.0(5) . . . . ?
